data_7230645
loop_
_publ_author_name
'Pike, Sarah J.'
'Bond, Andrew D.'
'Hunter, Christopher A.'

_publ_section_title
;
 Solvatomorphism of Reichardt's dye
;
_journal_issue 21
_journal_name_full CrystEngComm
_journal_page_first 2912
_journal_paper_doi 10.1039/C8CE00480C
_journal_volume 20
_journal_year 2018
_chemical_formula_moiety 'C41 H29 N O, 1.25(H2 O), 0.625(C H Cl3)'
_chemical_formula_sum 'C41.62 H32.12 Cl1.88 N O2.25'
_chemical_formula_weight 648.78
_space_group_crystal_system triclinic
_space_group_IT_number 2
_space_group_name_Hall '-P 1'
_space_group_name_H-M_alt 'P -1'
_symmetry_space_group_name_Hall '-P 1'
_symmetry_space_group_name_H-M 'P -1'
_atom_sites_solution_hydrogens mixed
_audit_creation_method SHELXL-2014/7
_audit_update_record
;
2018-03-02 deposited with the CCDC.
2018-04-11 downloaded from the CCDC.
;
_cell_angle_alpha 100.2942(18)
_cell_angle_beta 91.2541(16)
_cell_angle_gamma 115.3822(15)
_cell_formula_units_Z 8
_cell_length_a 17.3190(5)
_cell_length_b 19.9637(7)
_cell_length_c 21.9686(8)
_cell_measurement_reflns_used 9933
_cell_measurement_temperature 180(2)
_cell_measurement_theta_max 67.03
_cell_measurement_theta_min 2.50
_cell_volume 6710.4(4)
_computing_cell_refinement 'SAINT (Bruker, 2014)'
_computing_data_collection 'APEX2 (Bruker, 2014)'
_computing_data_reduction SAINT
_computing_molecular_graphics 'Mercury (Macrae et al., 2008)'
_computing_publication_material SHELXL
_computing_structure_refinement 'SHELXL (Sheldrick, 2015)'
_computing_structure_solution 'SHELXT (Sheldrick, 2015)'
_diffrn_ambient_temperature 180(2)
_diffrn_measured_fraction_theta_full 0.986
_diffrn_measured_fraction_theta_max 0.986
_diffrn_measurement_device_type 'Bruker D8-QUEST PHOTON-100'
_diffrn_measurement_method '\w and \f-scans'
_diffrn_radiation_type CuK\a
_diffrn_radiation_wavelength 1.54178
_diffrn_reflns_av_R_equivalents 0.0684
_diffrn_reflns_av_unetI/netI 0.0550
_diffrn_reflns_Laue_measured_fraction_full 0.986
_diffrn_reflns_Laue_measured_fraction_max 0.986
_diffrn_reflns_limit_h_max 18
_diffrn_reflns_limit_h_min -20
_diffrn_reflns_limit_k_max 23
_diffrn_reflns_limit_k_min -23
_diffrn_reflns_limit_l_max 26
_diffrn_reflns_limit_l_min -26
_diffrn_reflns_number 87157
_diffrn_reflns_point_group_measured_fraction_full 0.986
_diffrn_reflns_point_group_measured_fraction_max 0.986
_diffrn_reflns_theta_full 67.410
_diffrn_reflns_theta_max 67.410
_diffrn_reflns_theta_min 2.505
_diffrn_source 'Incoatec I\mS Cu microsource'
_exptl_absorpt_coefficient_mu 1.946
_exptl_absorpt_correction_T_max 0.7528
_exptl_absorpt_correction_T_min 0.4509
_exptl_absorpt_correction_type multi-scan
_exptl_absorpt_process_details 'SADABS (Bruker, 2014)'
_exptl_crystal_colour green
_exptl_crystal_density_diffrn 1.284
_exptl_crystal_description lath
_exptl_crystal_F_000 2710
_exptl_crystal_recrystallization_method 'Re-crystallisation from solvent: Chloroform/hexane'
_exptl_crystal_size_max 0.500
_exptl_crystal_size_mid 0.120
_exptl_crystal_size_min 0.040
_refine_diff_density_max 1.996
_refine_diff_density_min -0.924
_refine_diff_density_rms 0.072
_refine_ls_extinction_method none
_refine_ls_goodness_of_fit_ref 1.025
_refine_ls_hydrogen_treatment constr
_refine_ls_matrix_type full
_refine_ls_number_parameters 1703
_refine_ls_number_reflns 23781
_refine_ls_number_restraints 18
_refine_ls_restrained_S_all 1.027
_refine_ls_R_factor_all 0.0944
_refine_ls_R_factor_gt 0.0725
_refine_ls_shift/su_max 0.000
_refine_ls_shift/su_mean 0.000
_refine_ls_structure_factor_coef Fsqd
_refine_ls_weighting_details 'w=1/[\s^2^(Fo^2^)+(0.0966P)^2^+10.9182P] where P=(Fo^2^+2Fc^2^)/3'
_refine_ls_weighting_scheme calc
_refine_ls_wR_factor_gt 0.1867
_refine_ls_wR_factor_ref 0.2039
_reflns_Friedel_coverage 0.000
_reflns_number_gt 18380
_reflns_number_total 23781
_reflns_threshold_expression 'I > 2\s(I)'
_cod_data_source_file c8ce00480c2.cif
_cod_data_source_block ch_b2_0019
_cod_depositor_comments 'Adding full bibliography for 7230640--7230651.cif.'
_cod_database_code 7230645
_cambridge_user_name 'Sarah Pike'
_cambridge_user_crsid sp816
_cambridge_supervisor_name 'Chris Hunter'
_cambridge_supervisor_crsid ch664
_cambridge_crystallographer_name 'Andrew Bond'
_cambridge_crystallographer_crsid adb29
_cambridge_sample_id SP031
_cambridge_data_id CH_B2_0019
_shelx_space_group_comment
;
The symmetry employed for this shelxl refinement is uniquely defined
by the following loop, which should always be used as a source of
symmetry information in preference to the above space-group names.
They are only intended as comments.
;
_shelx_estimated_absorpt_t_min 0.443
_shelx_estimated_absorpt_t_max 0.926
_shelxl_version_number 2013-4

loop_
_space_group_symop_operation_xyz
'x, y, z'
'-x, -y, -z'

loop_
_atom_site_label
_atom_site_type_symbol
_atom_site_fract_x
_atom_site_fract_y
_atom_site_fract_z
_atom_site_U_iso_or_equiv
_atom_site_adp_type
_atom_site_occupancy
_atom_site_site_symmetry_order
_atom_site_calc_flag
_atom_site_refinement_flags_posn
_atom_site_refinement_flags_adp
_atom_site_refinement_flags_occupancy
O1A O 0.88014(14) 0.77813(12) 0.87370(11) 0.0298(5) Uani 1 1 d . . .
N1A N 0.80584(15) 0.47106(14) 0.83315(12) 0.0219(5) Uani 1 1 d . . .
C1A C 0.8652(2) 0.70802(17) 0.86612(14) 0.0247(6) Uani 1 1 d . . .
C2A C 0.9317(2) 0.68320(17) 0.86422(15) 0.0243(6) Uani 1 1 d . . .
C3A C 0.91107(19) 0.60629(17) 0.85475(14) 0.0237(6) Uani 1 1 d . . .
H3A H 0.9560 0.5909 0.8535 0.028 Uiso 1 1 calc R U .
C4A C 0.8267(2) 0.55194(17) 0.84713(15) 0.0238(6) Uani 1 1 d . . .
C5A C 0.76033(19) 0.57326(18) 0.84992(15) 0.0251(7) Uani 1 1 d . . .
H5A H 0.7025 0.5357 0.8458 0.030 Uiso 1 1 calc R U .
C6A C 0.7778(2) 0.64880(18) 0.85861(15) 0.0248(6) Uani 1 1 d . . .
C7A C 0.82845(19) 0.43945(17) 0.77979(15) 0.0231(6) Uani 1 1 d . . .
C8A C 0.80265(19) 0.36212(17) 0.76584(15) 0.0235(6) Uani 1 1 d . . .
H8A H 0.8200 0.3408 0.7297 0.028 Uiso 1 1 calc R U .
C9A C 0.75198(18) 0.31456(17) 0.80319(15) 0.0225(6) Uani 1 1 d . . .
C10A C 0.73092(19) 0.34899(18) 0.85681(15) 0.0248(6) Uani 1 1 d . . .
H10A H 0.6963 0.3184 0.8834 0.030 Uiso 1 1 calc R U .
C11A C 0.75892(18) 0.42615(17) 0.87228(15) 0.0231(6) Uani 1 1 d . . .
C12A C 0.72273(19) 0.23186(18) 0.78739(15) 0.0243(6) Uani 1 1 d . . .
C13A C 0.7721(2) 0.20139(19) 0.75425(16) 0.0296(7) Uani 1 1 d . . .
H13A H 0.8249 0.2340 0.7416 0.036 Uiso 1 1 calc R U .
C14A C 0.7439(2) 0.1233(2) 0.73970(17) 0.0346(8) Uani 1 1 d . . .
H14A H 0.7777 0.1026 0.7173 0.042 Uiso 1 1 calc R U .
C15A C 0.6669(2) 0.07581(19) 0.75776(17) 0.0335(8) Uani 1 1 d . . .
H15A H 0.6472 0.0224 0.7470 0.040 Uiso 1 1 calc R U .
C16A C 0.6184(2) 0.10580(19) 0.79151(16) 0.0302(7) Uani 1 1 d . . .
H16A H 0.5660 0.0730 0.8046 0.036 Uiso 1 1 calc R U .
C17A C 0.6459(2) 0.18335(18) 0.80629(15) 0.0249(6) Uani 1 1 d . . .
H17A H 0.6123 0.2037 0.8294 0.030 Uiso 1 1 calc R U .
C18A C 1.0242(2) 0.73801(18) 0.87165(16) 0.0268(7) Uani 1 1 d . . .
C19A C 1.0826(2) 0.7193(2) 0.83853(18) 0.0328(7) Uani 1 1 d . . .
H19A H 1.0623 0.6721 0.8098 0.039 Uiso 1 1 calc R U .
C20A C 1.1698(2) 0.7683(2) 0.8467(2) 0.0413(9) Uani 1 1 d . . .
H20A H 1.2086 0.7542 0.8241 0.050 Uiso 1 1 calc R U .
C21A C 1.2006(2) 0.8378(2) 0.8878(2) 0.0466(10) Uani 1 1 d . . .
H21A H 1.2601 0.8715 0.8933 0.056 Uiso 1 1 calc R U .
C22A C 1.1440(2) 0.8576(2) 0.9206(2) 0.0431(9) Uani 1 1 d . . .
H22A H 1.1647 0.9056 0.9482 0.052 Uiso 1 1 calc R U .
C23A C 1.0570(2) 0.80823(19) 0.91379(17) 0.0334(8) Uani 1 1 d . . .
H23A H 1.0192 0.8221 0.9379 0.040 Uiso 1 1 calc R U .
C24A C 0.88031(19) 0.48631(18) 0.73637(15) 0.0250(6) Uani 1 1 d . . .
C25A C 0.9488(2) 0.4729(2) 0.71638(17) 0.0314(7) Uani 1 1 d . . .
H25A H 0.9620 0.4371 0.7318 0.038 Uiso 1 1 calc R U .
C26A C 0.9984(2) 0.5118(2) 0.67376(19) 0.0425(9) Uani 1 1 d . . .
H26A H 1.0456 0.5028 0.6605 0.051 Uiso 1 1 calc R U .
C27A C 0.9791(3) 0.5633(2) 0.6507(2) 0.0456(10) Uani 1 1 d . . .
H27A H 1.0134 0.5902 0.6220 0.055 Uiso 1 1 calc R U .
C28A C 0.9098(2) 0.5758(2) 0.66946(19) 0.0404(9) Uani 1 1 d . . .
H28A H 0.8960 0.6107 0.6529 0.048 Uiso 1 1 calc R U .
C29A C 0.8607(2) 0.53793(19) 0.71197(17) 0.0313(7) Uani 1 1 d . . .
H29A H 0.8134 0.5470 0.7247 0.038 Uiso 1 1 calc R U .
C30A C 0.7042(2) 0.66880(18) 0.85985(17) 0.0288(7) Uani 1 1 d . . .
C31A C 0.6543(2) 0.6597(2) 0.9088(2) 0.0423(9) Uani 1 1 d . . .
H31A H 0.6678 0.6414 0.9426 0.051 Uiso 1 1 calc R U .
C32A C 0.5848(3) 0.6770(3) 0.9093(3) 0.0596(13) Uani 1 1 d . . .
H32A H 0.5520 0.6713 0.9437 0.071 Uiso 1 1 calc R U .
C33A C 0.5627(3) 0.7023(3) 0.8602(3) 0.0602(13) Uani 1 1 d . . .
H33A H 0.5145 0.7133 0.8604 0.072 Uiso 1 1 calc R U .
C34A C 0.6116(3) 0.7113(3) 0.8108(3) 0.0589(12) Uani 1 1 d . . .
H34A H 0.5967 0.7282 0.7765 0.071 Uiso 1 1 calc R U .
C35A C 0.6830(3) 0.6955(2) 0.8111(2) 0.0445(9) Uani 1 1 d . . .
H35A H 0.7173 0.7032 0.7775 0.053 Uiso 1 1 calc R U .
C36A C 0.7421(2) 0.45972(17) 0.93369(15) 0.0244(6) Uani 1 1 d . . .
C37A C 0.6579(2) 0.4364(2) 0.94755(17) 0.0360(8) Uani 1 1 d . . .
H37A H 0.6115 0.4037 0.9166 0.043 Uiso 1 1 calc R U .
C38A C 0.6419(3) 0.4612(2) 1.00707(19) 0.0445(9) Uani 1 1 d . . .
H38A H 0.5843 0.4471 1.0164 0.053 Uiso 1 1 calc R U .
C39A C 0.7097(3) 0.5066(2) 1.05270(17) 0.0392(8) Uani 1 1 d . . .
H39A H 0.6984 0.5230 1.0934 0.047 Uiso 1 1 calc R U .
C40A C 0.7929(2) 0.5279(2) 1.03957(17) 0.0366(8) Uani 1 1 d . . .
H40A H 0.8392 0.5578 1.0714 0.044 Uiso 1 1 calc R U .
C41A C 0.8096(2) 0.50571(19) 0.97948(16) 0.0306(7) Uani 1 1 d . . .
H41A H 0.8673 0.5221 0.9699 0.037 Uiso 1 1 calc R U .
O1B O 0.37261(13) 0.15269(13) 0.77568(10) 0.0265(5) Uani 1 1 d . . .
N1B N 0.01999(15) 0.03168(14) 0.79152(12) 0.0214(5) Uani 1 1 d . . .
C1B C 0.29094(19) 0.12169(17) 0.77650(14) 0.0216(6) Uani 1 1 d . . .
C2B C 0.2523(2) 0.08311(18) 0.82575(14) 0.0241(6) Uani 1 1 d . . .
C3B C 0.16483(19) 0.05262(18) 0.82876(15) 0.0245(6) Uani 1 1 d . . .
H3B H 0.1409 0.0278 0.8616 0.029 Uiso 1 1 calc R U .
C4B C 0.11149(19) 0.05825(17) 0.78358(14) 0.0229(6) Uani 1 1 d . . .
C5B C 0.14441(19) 0.09230(17) 0.73458(14) 0.0219(6) Uani 1 1 d . . .
H5B H 0.1066 0.0953 0.7043 0.026 Uiso 1 1 calc R U .
C6B C 0.23242(18) 0.12242(16) 0.72869(14) 0.0199(6) Uani 1 1 d . . .
C7B C -0.00489(19) 0.07797(17) 0.83114(14) 0.0230(6) Uani 1 1 d . . .
C8B C -0.0907(2) 0.05432(18) 0.83951(15) 0.0256(7) Uani 1 1 d . . .
H8B H -0.1076 0.0877 0.8659 0.031 Uiso 1 1 calc R U .
C9B C -0.15314(19) -0.01722(18) 0.81019(14) 0.0225(6) Uani 1 1 d . . .
C10B C -0.1240(2) -0.06435(18) 0.77321(15) 0.0252(6) Uani 1 1 d . . .
H10B H -0.1642 -0.1145 0.7542 0.030 Uiso 1 1 calc R U .
C11B C -0.03913(19) -0.04029(17) 0.76351(14) 0.0229(6) Uani 1 1 d . . .
C12B C -0.24526(19) -0.04121(18) 0.81756(15) 0.0239(6) Uani 1 1 d . . .
C13B C -0.2715(2) -0.0086(2) 0.86942(16) 0.0299(7) Uani 1 1 d . . .
H13B H -0.2299 0.0282 0.9018 0.036 Uiso 1 1 calc R U .
C14B C -0.3579(2) -0.0295(2) 0.87384(17) 0.0364(8) Uani 1 1 d . . .
H14B H -0.3753 -0.0070 0.9093 0.044 Uiso 1 1 calc R U .
C15B C -0.4188(2) -0.0826(2) 0.82747(18) 0.0367(8) Uani 1 1 d . . .
H15B H -0.4780 -0.0963 0.8308 0.044 Uiso 1 1 calc R U .
C16B C -0.3942(2) -0.1163(2) 0.77591(18) 0.0342(8) Uani 1 1 d . . .
H16B H -0.4363 -0.1535 0.7440 0.041 Uiso 1 1 calc R U .
C17B C -0.3080(2) -0.09556(18) 0.77107(16) 0.0272(7) Uani 1 1 d . . .
H17B H -0.2912 -0.1186 0.7356 0.033 Uiso 1 1 calc R U .
C18B C 0.3080(2) 0.07576(19) 0.87404(15) 0.0281(7) Uani 1 1 d . . .
C19B C 0.2980(2) 0.0932(3) 0.93689(18) 0.0444(10) Uani 1 1 d . . .
H19B H 0.2576 0.1122 0.9488 0.053 Uiso 1 1 calc R U .
C20B C 0.3469(3) 0.0831(4) 0.9821(2) 0.0651(15) Uani 1 1 d . . .
H20B H 0.3400 0.0954 1.0248 0.078 Uiso 1 1 calc R U .
C21B C 0.4051(3) 0.0551(3) 0.9655(2) 0.0585(13) Uani 1 1 d . . .
H21B H 0.4377 0.0474 0.9965 0.070 Uiso 1 1 calc R U .
C22B C 0.4161(2) 0.0384(3) 0.90386(19) 0.0431(9) Uani 1 1 d . . .
H22B H 0.4566 0.0194 0.8923 0.052 Uiso 1 1 calc R U .
C23B C 0.3687(2) 0.0492(2) 0.85859(17) 0.0323(7) Uani 1 1 d . . .
H23B H 0.3776 0.0382 0.8162 0.039 Uiso 1 1 calc R U .
C24B C 0.06102(19) 0.15179(18) 0.86698(15) 0.0243(6) Uani 1 1 d . . .
C25B C 0.0838(2) 0.1571(2) 0.92927(17) 0.0364(8) Uani 1 1 d . . .
H25B H 0.0585 0.1138 0.9473 0.044 Uiso 1 1 calc R U .
C26B C 0.1436(3) 0.2256(2) 0.96531(18) 0.0427(9) Uani 1 1 d . . .
H26B H 0.1600 0.2291 1.0078 0.051 Uiso 1 1 calc R U .
C27B C 0.1792(2) 0.2887(2) 0.93879(18) 0.0375(8) Uani 1 1 d . . .
H27B H 0.2204 0.3356 0.9631 0.045 Uiso 1 1 calc R U .
C28B C 0.1551(2) 0.2840(2) 0.87701(18) 0.0359(8) Uani 1 1 d . . .
H28B H 0.1786 0.3279 0.8595 0.043 Uiso 1 1 calc R U .
C29B C 0.0970(2) 0.21564(19) 0.84074(16) 0.0309(7) Uani 1 1 d . . .
H29B H 0.0817 0.2122 0.7981 0.037 Uiso 1 1 calc R U .
C30B C 0.26383(18) 0.15267(17) 0.67227(14) 0.0206(6) Uani 1 1 d . . .
C31B C 0.2104(2) 0.12437(18) 0.61583(15) 0.0248(6) Uani 1 1 d . . .
H31B H 0.1540 0.0850 0.6137 0.030 Uiso 1 1 calc R U .
C32B C 0.2384(2) 0.1527(2) 0.56268(15) 0.0301(7) Uani 1 1 d . . .
H32B H 0.2006 0.1330 0.5252 0.036 Uiso 1 1 calc R U .
C33B C 0.3206(2) 0.2091(2) 0.56396(16) 0.0308(7) Uani 1 1 d . . .
H33B H 0.3397 0.2279 0.5275 0.037 Uiso 1 1 calc R U .
C34B C 0.3749(2) 0.23796(18) 0.61935(16) 0.0282(7) Uani 1 1 d . . .
H34B H 0.4316 0.2767 0.6208 0.034 Uiso 1 1 calc R U .
C35B C 0.34669(19) 0.21041(18) 0.67278(15) 0.0244(6) Uani 1 1 d . . .
H35B H 0.3845 0.2312 0.7103 0.029 Uiso 1 1 calc R U .
C36B C -0.01039(19) -0.09308(18) 0.72540(15) 0.0252(7) Uani 1 1 d . . .
C37B C 0.0138(2) -0.0858(2) 0.66613(16) 0.0323(7) Uani 1 1 d . . .
H37B H 0.0154 -0.0446 0.6494 0.039 Uiso 1 1 calc R U .
C38B C 0.0356(2) -0.1395(2) 0.63156(18) 0.0414(9) Uani 1 1 d . . .
H38B H 0.0516 -0.1353 0.5908 0.050 Uiso 1 1 calc R U .
C39B C 0.0342(3) -0.1985(2) 0.6562(2) 0.0464(10) Uani 1 1 d . . .
H39B H 0.0509 -0.2340 0.6328 0.056 Uiso 1 1 calc R U .
C40B C 0.0090(3) -0.2069(2) 0.7141(2) 0.0470(10) Uani 1 1 d . . .
H40B H 0.0072 -0.2485 0.7303 0.056 Uiso 1 1 calc R U .
C41B C -0.0139(3) -0.1546(2) 0.74911(18) 0.0377(8) Uani 1 1 d . . .
H41B H -0.0320 -0.1606 0.7891 0.045 Uiso 1 1 calc R U .
O1C O 0.44100(15) 0.70761(12) 0.57283(12) 0.0343(5) Uani 1 1 d . . .
N1C N 0.51891(15) 1.01385(14) 0.62141(12) 0.0203(5) Uani 1 1 d . . .
C1C C 0.46039(19) 0.77792(17) 0.57973(14) 0.0229(6) Uani 1 1 d . . .
C2C C 0.39723(19) 0.80435(17) 0.56534(14) 0.0230(6) Uani 1 1 d . . .
C3C C 0.41887(19) 0.88104(17) 0.57722(14) 0.0230(6) Uani 1 1 d . . .
H3C H 0.3775 0.8976 0.5665 0.028 Uiso 1 1 calc R U .
C4C C 0.50046(19) 0.93409(16) 0.60467(14) 0.0210(6) Uani 1 1 d . . .
C5C C 0.56338(18) 0.91174(17) 0.61718(14) 0.0208(6) Uani 1 1 d . . .
H5C H 0.6190 0.9488 0.6355 0.025 Uiso 1 1 calc R U .
C6C C 0.54640(19) 0.83582(17) 0.60328(14) 0.0208(6) Uani 1 1 d . . .
C7C C 0.46974(18) 1.03612(17) 0.66099(14) 0.0205(6) Uani 1 1 d . . .
C8C C 0.48770(18) 1.11158(17) 0.67812(14) 0.0216(6) Uani 1 1 d . . .
H8C H 0.4525 1.1260 0.7048 0.026 Uiso 1 1 calc R U .
C9C C 0.55687(19) 1.16746(17) 0.65698(14) 0.0213(6) Uani 1 1 d . . .
C10C C 0.60403(19) 1.14278(17) 0.61659(15) 0.0241(6) Uani 1 1 d . . .
H10C H 0.6506 1.1793 0.6007 0.029 Uiso 1 1 calc R U .
C11C C 0.58625(19) 1.06723(17) 0.59836(14) 0.0223(6) Uani 1 1 d . . .
C12C C 0.57985(18) 1.24904(17) 0.67767(14) 0.0213(6) Uani 1 1 d . . .
C13C C 0.55529(18) 1.27607(18) 0.73318(15) 0.0234(6) Uani 1 1 d . . .
H13C H 0.5218 1.2415 0.7576 0.028 Uiso 1 1 calc R U .
C14C C 0.57930(19) 1.35281(18) 0.75305(16) 0.0264(7) Uani 1 1 d . . .
H14C H 0.5622 1.3707 0.7909 0.032 Uiso 1 1 calc R U .
C15C C 0.6286(2) 1.40379(18) 0.71744(17) 0.0287(7) Uani 1 1 d . . .
H15C H 0.6460 1.4565 0.7314 0.034 Uiso 1 1 calc R U .
C16C C 0.6522(2) 1.37767(19) 0.66207(17) 0.0313(7) Uani 1 1 d . . .
H16C H 0.6847 1.4123 0.6374 0.038 Uiso 1 1 calc R U .
C17C C 0.6285(2) 1.30107(18) 0.64225(16) 0.0278(7) Uani 1 1 d . . .
H17C H 0.6455 1.2836 0.6042 0.033 Uiso 1 1 calc R U .
C18C C 0.30713(19) 0.74879(18) 0.54086(15) 0.0246(6) Uani 1 1 d . . .
C19C C 0.2390(2) 0.7660(2) 0.5567(2) 0.0416(9) Uani 1 1 d . . .
H19C H 0.2503 0.8126 0.5840 0.050 Uiso 1 1 calc R U .
C20C C 0.1550(2) 0.7157(3) 0.5330(2) 0.0566(12) Uani 1 1 d . . .
H20C H 0.1096 0.7290 0.5431 0.068 Uiso 1 1 calc R U .
C21C C 0.1366(2) 0.6466(2) 0.4948(2) 0.0496(11) Uani 1 1 d . . .
H21C H 0.0787 0.6118 0.4798 0.060 Uiso 1 1 calc R U .
C22C C 0.2026(2) 0.6286(2) 0.47872(18) 0.0378(8) Uani 1 1 d . . .
H22C H 0.1905 0.5815 0.4520 0.045 Uiso 1 1 calc R U .
C23C C 0.2868(2) 0.67911(18) 0.50140(15) 0.0273(7) Uani 1 1 d . . .
H23C H 0.3318 0.6659 0.4898 0.033 Uiso 1 1 calc R U .
C24C C 0.39654(19) 0.98012(17) 0.68689(14) 0.0226(6) Uani 1 1 d . . .
C25C C 0.32011(19) 0.98647(18) 0.68511(14) 0.0240(6) Uani 1 1 d . . .
H25C H 0.3158 1.0244 0.6666 0.029 Uiso 1 1 calc R U .
C26C C 0.2498(2) 0.93826(19) 0.70995(16) 0.0303(7) Uani 1 1 d . . .
H26C H 0.1974 0.9428 0.7081 0.036 Uiso 1 1 calc R U .
C27C C 0.2565(2) 0.8835(2) 0.73742(18) 0.0381(8) Uani 1 1 d . . .
H27C H 0.2082 0.8495 0.7537 0.046 Uiso 1 1 calc R U .
C28C C 0.3332(2) 0.8781(2) 0.74122(18) 0.0372(8) Uani 1 1 d . . .
H28C H 0.3378 0.8415 0.7614 0.045 Uiso 1 1 calc R U .
C29C C 0.4039(2) 0.92568(19) 0.71581(16) 0.0293(7) Uani 1 1 d . . .
H29C H 0.4563 0.9213 0.7180 0.035 Uiso 1 1 calc R U .
C30C C 0.61699(19) 0.81470(17) 0.61377(14) 0.0212(6) Uani 1 1 d . . .
C31C C 0.7010(2) 0.86066(18) 0.60233(15) 0.0254(7) Uani 1 1 d . . .
H31C H 0.7116 0.9044 0.5861 0.031 Uiso 1 1 calc R U .
C32C C 0.7685(2) 0.8437(2) 0.61418(16) 0.0315(7) Uani 1 1 d . . .
H32C H 0.8245 0.8758 0.6058 0.038 Uiso 1 1 calc R U .
C33C C 0.7557(2) 0.7805(2) 0.63822(17) 0.0329(8) Uani 1 1 d . . .
H33C H 0.8024 0.7696 0.6473 0.039 Uiso 1 1 calc R U .
C34C C 0.6732(2) 0.73386(19) 0.64864(18) 0.0348(8) Uani 1 1 d . . .
H34C H 0.6631 0.6899 0.6644 0.042 Uiso 1 1 calc R U .
C35C C 0.6050(2) 0.75002(18) 0.63650(16) 0.0285(7) Uani 1 1 d . . .
H35C H 0.5489 0.7166 0.6437 0.034 Uiso 1 1 calc R U .
C36C C 0.6400(2) 1.04642(17) 0.55441(15) 0.0237(6) Uani 1 1 d . . .
C37C C 0.7278(2) 1.09691(18) 0.56183(16) 0.0279(7) Uani 1 1 d . . .
H37C H 0.7505 1.1393 0.5957 0.033 Uiso 1 1 calc R U .
C38C C 0.7811(2) 1.0850(2) 0.51995(17) 0.0334(8) Uani 1 1 d . . .
H38C H 0.8403 1.1199 0.5248 0.040 Uiso 1 1 calc R U .
C39C C 0.7492(2) 1.0229(2) 0.47102(17) 0.0355(8) Uani 1 1 d . . .
H39C H 0.7863 1.0150 0.4424 0.043 Uiso 1 1 calc R U .
C40C C 0.6631(2) 0.97212(19) 0.46385(16) 0.0303(7) Uani 1 1 d . . .
H40C H 0.6415 0.9288 0.4307 0.036 Uiso 1 1 calc R U .
C41C C 0.6080(2) 0.98391(18) 0.50466(15) 0.0243(6) Uani 1 1 d . . .
H41C H 0.5486 0.9496 0.4988 0.029 Uiso 1 1 calc R U .
O1D O -0.03041(14) 0.28243(15) 0.71936(12) 0.0368(6) Uani 1 1 d . . .
N1D N 0.30730(15) 0.38849(14) 0.67116(12) 0.0223(5) Uani 1 1 d . . .
C1D C 0.04938(19) 0.30319(18) 0.71539(15) 0.0255(7) Uani 1 1 d . . .
C2D C 0.11484(19) 0.37525(18) 0.75107(15) 0.0241(6) Uani 1 1 d . . .
C3D C 0.19995(19) 0.40082(18) 0.73863(15) 0.0236(6) Uani 1 1 d . . .
H3D H 0.2420 0.4487 0.7608 0.028 Uiso 1 1 calc R U .
C4D C 0.22386(18) 0.35680(17) 0.69404(15) 0.0229(6) Uani 1 1 d . . .
C5D C 0.16526(19) 0.28478(17) 0.66438(15) 0.0241(6) Uani 1 1 d . . .
H5D H 0.1840 0.2541 0.6364 0.029 Uiso 1 1 calc R U .
C6D C 0.07994(19) 0.25679(18) 0.67479(15) 0.0257(7) Uani 1 1 d . . .
C7D C 0.38305(19) 0.41526(17) 0.70862(15) 0.0231(6) Uani 1 1 d . . .
C8D C 0.46000(19) 0.44517(17) 0.68276(15) 0.0243(6) Uani 1 1 d . . .
H8D H 0.5125 0.4672 0.7093 0.029 Uiso 1 1 calc R U .
C9D C 0.46295(19) 0.44400(17) 0.61965(15) 0.0244(6) Uani 1 1 d . . .
C10D C 0.38460(19) 0.41522(17) 0.58280(15) 0.0240(6) Uani 1 1 d . . .
H10D H 0.3840 0.4124 0.5392 0.029 Uiso 1 1 calc R U .
C11D C 0.30798(19) 0.39081(17) 0.60871(15) 0.0240(6) Uani 1 1 d . . .
C12D C 0.54526(19) 0.47083(18) 0.59252(16) 0.0249(7) Uani 1 1 d . . .
C13D C 0.6178(2) 0.53197(18) 0.62646(17) 0.0295(7) Uani 1 1 d . . .
H13D H 0.6134 0.5573 0.6662 0.035 Uiso 1 1 calc R U .
C14D C 0.6963(2) 0.5559(2) 0.60256(18) 0.0340(8) Uani 1 1 d . . .
H14D H 0.7454 0.5981 0.6256 0.041 Uiso 1 1 calc R U .
C15D C 0.7030(2) 0.5182(2) 0.54496(18) 0.0342(8) Uani 1 1 d . . .
H15D H 0.7571 0.5342 0.5289 0.041 Uiso 1 1 calc R U .
C16D C 0.6318(2) 0.4577(2) 0.51088(18) 0.0334(8) Uani 1 1 d . . .
H16D H 0.6368 0.4321 0.4714 0.040 Uiso 1 1 calc R U .
C17D C 0.5526(2) 0.43416(19) 0.53435(16) 0.0300(7) Uani 1 1 d . . .
H17D H 0.5033 0.3929 0.5106 0.036 Uiso 1 1 calc R U .
C18D C 0.0898(2) 0.42309(19) 0.79828(15) 0.0268(7) Uani 1 1 d . . .
C19D C 0.1341(2) 0.5023(2) 0.81056(17) 0.0334(8) Uani 1 1 d . . .
H19D H 0.1800 0.5259 0.7872 0.040 Uiso 1 1 calc R U .
C20D C 0.1123(3) 0.5469(2) 0.85607(19) 0.0445(9) Uani 1 1 d . . .
H20D H 0.1440 0.6005 0.8642 0.053 Uiso 1 1 calc R U .
C21D C 0.0444(3) 0.5133(3) 0.88957(19) 0.0488(11) Uani 1 1 d . . .
H21D H 0.0289 0.5438 0.9205 0.059 Uiso 1 1 calc R U .
C22D C -0.0009(3) 0.4354(3) 0.87789(18) 0.0428(9) Uani 1 1 d . . .
H22D H -0.0479 0.4123 0.9006 0.051 Uiso 1 1 calc R U .
C23D C 0.0218(2) 0.3906(2) 0.83319(16) 0.0344(8) Uani 1 1 d . . .
H23D H -0.0093 0.3370 0.8261 0.041 Uiso 1 1 calc R U .
C24D C 0.38698(19) 0.40756(19) 0.77431(15) 0.0262(7) Uani 1 1 d . . .
C25D C 0.4484(2) 0.4677(2) 0.81795(17) 0.0333(8) Uani 1 1 d . . .
H25D H 0.4791 0.5155 0.8071 0.040 Uiso 1 1 calc R U .
C26D C 0.4650(2) 0.4583(2) 0.87707(18) 0.0412(9) Uani 1 1 d . . .
H26D H 0.5065 0.4997 0.9067 0.049 Uiso 1 1 calc R U .
C27D C 0.4210(3) 0.3885(3) 0.89285(18) 0.0439(9) Uani 1 1 d . . .
H27D H 0.4335 0.3817 0.9330 0.053 Uiso 1 1 calc R U .
C28D C 0.3596(2) 0.3293(2) 0.85075(18) 0.0385(8) Uani 1 1 d . . .
H28D H 0.3295 0.2817 0.8620 0.046 Uiso 1 1 calc R U .
C29D C 0.3408(2) 0.3380(2) 0.79176(16) 0.0293(7) Uani 1 1 d . . .
H29D H 0.2968 0.2970 0.7633 0.035 Uiso 1 1 calc R U .
C30D C 0.02013(19) 0.17922(18) 0.64118(16) 0.0263(7) Uani 1 1 d . . .
C31D C 0.0297(2) 0.15297(19) 0.57976(17) 0.0309(7) Uani 1 1 d . . .
H31D H 0.0712 0.1868 0.5585 0.037 Uiso 1 1 calc R U .
C32D C -0.0204(2) 0.0783(2) 0.54925(19) 0.0377(8) Uani 1 1 d . . .
H32D H -0.0125 0.0612 0.5077 0.045 Uiso 1 1 calc R U .
C33D C -0.0815(2) 0.0292(2) 0.5795(2) 0.0418(9) Uani 1 1 d . . .
H33D H -0.1154 -0.0221 0.5590 0.050 Uiso 1 1 calc R U .
C34D C -0.0935(2) 0.0543(2) 0.6396(2) 0.0392(9) Uani 1 1 d . . .
H34D H -0.1361 0.0203 0.6601 0.047 Uiso 1 1 calc R U .
C35D C -0.0440(2) 0.12872(19) 0.67048(17) 0.0319(7) Uani 1 1 d . . .
H35D H -0.0536 0.1455 0.7116 0.038 Uiso 1 1 calc R U .
C36D C 0.22702(19) 0.37190(18) 0.57000(15) 0.0257(7) Uani 1 1 d . . .
C37D C 0.2049(2) 0.31982(19) 0.51360(16) 0.0305(7) Uani 1 1 d . . .
H37D H 0.2388 0.2938 0.5018 0.037 Uiso 1 1 calc R U .
C38D C 0.1334(2) 0.3061(2) 0.47473(17) 0.0387(9) Uani 1 1 d . . .
H38D H 0.1175 0.2695 0.4368 0.046 Uiso 1 1 calc R U .
C39D C 0.0853(2) 0.3449(3) 0.49045(19) 0.0455(10) Uani 1 1 d . . .
H39D H 0.0371 0.3359 0.4631 0.055 Uiso 1 1 calc R U .
C40D C 0.1072(2) 0.3974(3) 0.54648(19) 0.0463(10) Uani 1 1 d . . .
H40D H 0.0737 0.4239 0.5575 0.056 Uiso 1 1 calc R U .
C41D C 0.1777(2) 0.4110(2) 0.58611(17) 0.0336(8) Uani 1 1 d . . .
H41D H 0.1926 0.4469 0.6243 0.040 Uiso 1 1 calc R U .
C100 C 0.3459(2) 0.6520(2) 0.6785(2) 0.0471(10) Uani 1 1 d D . .
H100 H 0.3695 0.6749 0.6421 0.057 Uiso 1 1 calc R U .
Cl1 Cl 0.37392(9) 0.57752(6) 0.68126(7) 0.0718(4) Uani 1 1 d D . .
Cl2 Cl 0.23434(8) 0.61916(9) 0.67050(9) 0.0869(5) Uani 1 1 d D . .
Cl3 Cl 0.39266(11) 0.72078(8) 0.74696(9) 0.0956(6) Uani 1 1 d D . .
C101 C 0.8831(3) 0.2648(3) 0.9731(2) 0.0435(12) Uani 0.75 1 d D . P
H101 H 0.8647 0.2308 1.0037 0.052 Uiso 0.75 1 calc R U P
Cl4 Cl 0.84495(9) 0.33305(8) 0.98945(7) 0.0516(3) Uani 0.75 1 d D . P
Cl5 Cl 0.99720(10) 0.30739(12) 0.97611(8) 0.0698(5) Uani 0.75 1 d D . P
Cl6 Cl 0.84351(14) 0.21073(12) 0.89729(10) 0.0884(7) Uani 0.75 1 d D . P
C102 C 0.3452(4) 0.7753(4) 0.9566(3) 0.075(2) Uani 0.75 1 d D . P
H102 H 0.2841 0.7524 0.9376 0.091 Uiso 0.75 1 calc R U P
Cl7 Cl 0.41175(12) 0.82379(12) 0.90564(8) 0.0762(5) Uani 0.75 1 d D . P
Cl8 Cl 0.35704(16) 0.83755(17) 1.02730(11) 0.1278(12) Uani 0.75 1 d D . P
Cl9 Cl 0.3689(2) 0.7047(2) 0.9728(2) 0.1699(19) Uani 0.75 1 d D . P
O1W O 0.99954(17) 0.94383(15) 0.90936(12) 0.0410(6) Uani 1 1 d . . .
H1W H 0.9657 0.8968 0.8993 0.062 Uiso 1 1 d R U .
H2W H 0.9827 0.9604 0.8813 0.062 Uiso 1 1 d R U .
O2W O 0.49306(18) 0.24117(17) 0.87694(14) 0.0511(7) Uani 1 1 d . . .
H3W H 0.4561 0.2141 0.8458 0.077 Uiso 1 1 d R U .
H4W H 0.4870 0.2117 0.9019 0.077 Uiso 1 1 d R U .
O3W O 0.8472(2) 0.27445(18) 0.63380(14) 0.0544(7) Uani 1 1 d . . .
H5W H 0.8851 0.2769 0.6605 0.082 Uiso 1 1 d R U .
H6W H 0.8739 0.2886 0.6030 0.082 Uiso 1 1 d R U .
O4W O 0.89479(18) 0.00589(15) 0.97295(13) 0.0454(6) Uani 1 1 d . . .
H7W H 0.9257 -0.0126 0.9538 0.068 Uiso 1 1 d R U .
H8W H 0.9260 0.0208 1.0076 0.068 Uiso 1 1 d R U .
O5W O 0.78927(18) 0.85488(15) 0.91983(15) 0.0526(8) Uani 1 1 d . . .
H9W H 0.8174 0.8308 0.9054 0.079 Uiso 1 1 d R U .
H10W H 0.8267 0.8967 0.9413 0.079 Uiso 1 1 d R U .

loop_
_atom_site_aniso_label
_atom_site_aniso_U_11
_atom_site_aniso_U_22
_atom_site_aniso_U_33
_atom_site_aniso_U_23
_atom_site_aniso_U_13
_atom_site_aniso_U_12
O1A 0.0284(12) 0.0210(11) 0.0411(14) 0.0069(10) 0.0042(10) 0.0118(9)
N1A 0.0187(12) 0.0207(13) 0.0281(14) 0.0045(10) 0.0015(10) 0.0105(10)
C1A 0.0298(16) 0.0233(16) 0.0213(16) 0.0051(12) 0.0020(12) 0.0117(13)
C2A 0.0247(16) 0.0224(16) 0.0252(16) 0.0060(12) 0.0015(12) 0.0096(13)
C3A 0.0226(15) 0.0244(16) 0.0266(16) 0.0052(13) 0.0014(12) 0.0129(12)
C4A 0.0242(15) 0.0200(15) 0.0272(16) 0.0055(12) 0.0003(12) 0.0096(12)
C5A 0.0200(15) 0.0240(16) 0.0292(17) 0.0046(13) 0.0016(12) 0.0080(12)
C6A 0.0255(16) 0.0263(16) 0.0260(16) 0.0058(13) 0.0023(12) 0.0144(13)
C7A 0.0184(14) 0.0264(16) 0.0264(16) 0.0056(13) 0.0024(12) 0.0115(12)
C8A 0.0221(15) 0.0246(16) 0.0256(16) 0.0057(13) 0.0032(12) 0.0118(12)
C9A 0.0141(13) 0.0254(16) 0.0300(17) 0.0057(13) -0.0003(11) 0.0106(12)
C10A 0.0233(15) 0.0263(16) 0.0271(16) 0.0077(13) 0.0060(12) 0.0119(13)
C11A 0.0174(14) 0.0255(16) 0.0273(16) 0.0073(13) 0.0010(12) 0.0097(12)
C12A 0.0219(15) 0.0241(16) 0.0275(16) 0.0055(13) 0.0014(12) 0.0107(12)
C13A 0.0316(17) 0.0278(17) 0.0327(18) 0.0084(14) 0.0086(14) 0.0151(14)
C14A 0.044(2) 0.0326(19) 0.037(2) 0.0069(15) 0.0120(16) 0.0254(16)
C15A 0.046(2) 0.0209(16) 0.0333(19) 0.0068(14) 0.0034(15) 0.0141(15)
C16A 0.0284(17) 0.0251(17) 0.0338(18) 0.0099(14) 0.0014(13) 0.0074(13)
C17A 0.0242(15) 0.0261(16) 0.0261(16) 0.0048(13) 0.0015(12) 0.0128(13)
C18A 0.0242(16) 0.0245(16) 0.0333(18) 0.0125(13) 0.0006(13) 0.0098(13)
C19A 0.0281(17) 0.0306(18) 0.042(2) 0.0149(15) 0.0063(14) 0.0120(14)
C20A 0.0279(18) 0.043(2) 0.059(3) 0.0237(19) 0.0093(17) 0.0162(16)
C21A 0.0226(18) 0.040(2) 0.071(3) 0.025(2) -0.0029(17) 0.0042(16)
C22A 0.034(2) 0.0292(19) 0.058(3) 0.0133(18) -0.0079(17) 0.0058(15)
C23A 0.0317(18) 0.0256(17) 0.041(2) 0.0079(15) -0.0034(15) 0.0110(14)
C24A 0.0197(15) 0.0245(16) 0.0277(17) 0.0063(13) 0.0017(12) 0.0066(12)
C25A 0.0237(16) 0.0346(18) 0.0370(19) 0.0106(15) 0.0039(14) 0.0125(14)
C26A 0.0305(19) 0.051(2) 0.046(2) 0.0148(18) 0.0148(16) 0.0160(17)
C27A 0.038(2) 0.047(2) 0.047(2) 0.0228(19) 0.0140(17) 0.0090(17)
C28A 0.038(2) 0.037(2) 0.047(2) 0.0233(17) 0.0071(16) 0.0120(16)
C29A 0.0270(16) 0.0297(17) 0.0381(19) 0.0110(15) 0.0051(14) 0.0118(14)
C30A 0.0207(15) 0.0229(16) 0.041(2) 0.0050(14) -0.0017(13) 0.0092(12)
C31A 0.0313(19) 0.049(2) 0.056(2) 0.0208(19) 0.0114(17) 0.0217(17)
C32A 0.040(2) 0.069(3) 0.087(4) 0.029(3) 0.028(2) 0.034(2)
C33A 0.034(2) 0.060(3) 0.103(4) 0.024(3) 0.006(2) 0.033(2)
C34A 0.049(3) 0.062(3) 0.084(4) 0.030(3) 0.000(2) 0.036(2)
C35A 0.042(2) 0.050(2) 0.053(2) 0.0175(19) 0.0044(18) 0.0280(19)
C36A 0.0253(15) 0.0218(15) 0.0282(17) 0.0047(13) 0.0022(12) 0.0125(12)
C37A 0.0268(17) 0.041(2) 0.0342(19) -0.0002(16) 0.0034(14) 0.0120(15)
C38A 0.035(2) 0.054(2) 0.041(2) 0.0032(18) 0.0129(16) 0.0183(18)
C39A 0.053(2) 0.037(2) 0.0295(19) 0.0007(15) 0.0081(16) 0.0242(17)
C40A 0.042(2) 0.0347(19) 0.0333(19) -0.0027(15) -0.0027(15) 0.0215(16)
C41A 0.0252(16) 0.0299(17) 0.0352(19) 0.0012(14) -0.0004(13) 0.0130(14)
O1B 0.0155(10) 0.0374(13) 0.0270(12) 0.0102(10) 0.0030(8) 0.0106(9)
N1B 0.0179(12) 0.0256(13) 0.0215(13) 0.0048(10) 0.0048(10) 0.0103(10)
C1B 0.0216(15) 0.0227(15) 0.0220(15) 0.0039(12) 0.0067(12) 0.0113(12)
C2B 0.0232(15) 0.0305(17) 0.0233(16) 0.0076(13) 0.0068(12) 0.0151(13)
C3B 0.0234(15) 0.0283(16) 0.0234(16) 0.0066(13) 0.0063(12) 0.0122(13)
C4B 0.0187(14) 0.0275(16) 0.0239(16) 0.0049(12) 0.0049(12) 0.0114(12)
C5B 0.0207(14) 0.0233(15) 0.0223(15) 0.0015(12) 0.0020(11) 0.0115(12)
C6B 0.0192(14) 0.0215(15) 0.0210(15) 0.0024(12) 0.0039(11) 0.0115(12)
C7B 0.0199(15) 0.0246(16) 0.0250(16) 0.0053(12) 0.0019(12) 0.0102(12)
C8B 0.0247(16) 0.0275(16) 0.0268(17) 0.0037(13) 0.0070(12) 0.0139(13)
C9B 0.0195(15) 0.0275(16) 0.0218(15) 0.0082(12) 0.0023(11) 0.0104(12)
C10B 0.0215(15) 0.0259(16) 0.0268(16) 0.0036(13) 0.0021(12) 0.0098(12)
C11B 0.0209(15) 0.0260(16) 0.0233(16) 0.0049(12) 0.0029(12) 0.0119(12)
C12B 0.0196(15) 0.0278(16) 0.0292(17) 0.0118(13) 0.0059(12) 0.0124(12)
C13B 0.0279(17) 0.0376(19) 0.0261(17) 0.0085(14) 0.0079(13) 0.0152(14)
C14B 0.0338(19) 0.054(2) 0.0342(19) 0.0179(17) 0.0181(15) 0.0268(17)
C15B 0.0197(16) 0.046(2) 0.050(2) 0.0218(18) 0.0100(15) 0.0157(15)
C16B 0.0219(16) 0.0354(19) 0.047(2) 0.0130(16) 0.0024(14) 0.0123(14)
C17B 0.0217(15) 0.0283(17) 0.0338(18) 0.0086(14) 0.0037(13) 0.0122(13)
C18B 0.0211(15) 0.0366(18) 0.0277(17) 0.0134(14) 0.0049(12) 0.0111(13)
C19B 0.036(2) 0.081(3) 0.031(2) 0.023(2) 0.0135(15) 0.034(2)
C20B 0.059(3) 0.135(5) 0.028(2) 0.033(3) 0.0138(19) 0.060(3)
C21B 0.044(2) 0.105(4) 0.044(2) 0.037(3) 0.0084(19) 0.040(3)
C22B 0.0329(19) 0.064(3) 0.047(2) 0.026(2) 0.0093(16) 0.0290(19)
C23B 0.0263(17) 0.043(2) 0.0316(18) 0.0140(15) 0.0043(13) 0.0171(15)
C24B 0.0197(14) 0.0268(16) 0.0262(16) 0.0026(13) 0.0036(12) 0.0111(12)
C25B 0.041(2) 0.0280(18) 0.034(2) 0.0089(15) 0.0020(15) 0.0091(15)
C26B 0.055(2) 0.034(2) 0.032(2) 0.0015(16) -0.0068(17) 0.0156(17)
C27B 0.0348(19) 0.0279(18) 0.039(2) -0.0027(15) -0.0081(15) 0.0081(15)
C28B 0.0320(18) 0.0281(18) 0.041(2) 0.0102(15) 0.0029(15) 0.0064(14)
C29B 0.0282(17) 0.0306(18) 0.0292(18) 0.0054(14) 0.0027(13) 0.0089(14)
C30B 0.0202(14) 0.0218(15) 0.0236(15) 0.0036(12) 0.0035(11) 0.0132(12)
C31B 0.0221(15) 0.0251(16) 0.0275(17) 0.0028(13) 0.0042(12) 0.0116(12)
C32B 0.0358(18) 0.0358(18) 0.0225(16) 0.0035(14) 0.0041(13) 0.0202(15)
C33B 0.0389(19) 0.0363(19) 0.0276(17) 0.0145(14) 0.0123(14) 0.0227(15)
C34B 0.0245(16) 0.0268(17) 0.0375(19) 0.0127(14) 0.0111(13) 0.0127(13)
C35B 0.0217(15) 0.0274(16) 0.0280(17) 0.0068(13) 0.0057(12) 0.0138(13)
C36B 0.0188(14) 0.0278(16) 0.0264(16) -0.0008(13) 0.0006(12) 0.0102(12)
C37B 0.0215(16) 0.0366(19) 0.0323(18) 0.0004(15) 0.0033(13) 0.0093(14)
C38B 0.0323(19) 0.049(2) 0.031(2) -0.0091(17) 0.0053(15) 0.0131(16)
C39B 0.039(2) 0.049(2) 0.046(2) -0.0180(19) -0.0059(17) 0.0264(18)
C40B 0.059(3) 0.041(2) 0.045(2) -0.0057(18) -0.0077(19) 0.032(2)
C41B 0.048(2) 0.036(2) 0.0328(19) 0.0009(15) 0.0016(16) 0.0248(17)
O1C 0.0306(12) 0.0174(11) 0.0510(15) 0.0033(10) -0.0062(10) 0.0091(9)
N1C 0.0179(12) 0.0196(12) 0.0251(13) 0.0040(10) 0.0006(10) 0.0100(10)
C1C 0.0224(15) 0.0205(15) 0.0259(16) 0.0044(12) 0.0029(12) 0.0095(12)
C2C 0.0209(15) 0.0237(16) 0.0243(16) 0.0037(12) 0.0048(12) 0.0100(12)
C3C 0.0205(15) 0.0236(16) 0.0279(16) 0.0051(12) 0.0053(12) 0.0125(12)
C4C 0.0234(15) 0.0173(14) 0.0228(15) 0.0034(12) 0.0039(12) 0.0096(12)
C5C 0.0168(14) 0.0203(15) 0.0247(16) 0.0048(12) 0.0037(11) 0.0074(11)
C6C 0.0208(14) 0.0206(15) 0.0211(15) 0.0055(12) 0.0027(11) 0.0087(12)
C7C 0.0184(14) 0.0249(15) 0.0206(15) 0.0041(12) 0.0008(11) 0.0121(12)
C8C 0.0191(14) 0.0229(15) 0.0252(16) 0.0066(12) 0.0050(11) 0.0108(12)
C9C 0.0229(15) 0.0229(15) 0.0218(15) 0.0061(12) 0.0023(11) 0.0129(12)
C10C 0.0214(15) 0.0200(15) 0.0309(17) 0.0061(13) 0.0062(12) 0.0085(12)
C11C 0.0209(14) 0.0224(15) 0.0255(16) 0.0064(12) 0.0020(12) 0.0106(12)
C12C 0.0150(13) 0.0224(15) 0.0280(16) 0.0070(12) 0.0005(11) 0.0090(11)
C13C 0.0173(14) 0.0259(16) 0.0300(17) 0.0064(13) 0.0033(12) 0.0121(12)
C14C 0.0221(15) 0.0284(17) 0.0311(17) 0.0009(13) 0.0010(12) 0.0154(13)
C15C 0.0206(15) 0.0202(15) 0.044(2) 0.0019(14) -0.0032(13) 0.0104(12)
C16C 0.0275(17) 0.0250(17) 0.045(2) 0.0138(15) 0.0078(14) 0.0118(13)
C17C 0.0315(17) 0.0249(16) 0.0307(17) 0.0079(13) 0.0098(13) 0.0146(13)
C18C 0.0210(15) 0.0254(16) 0.0260(16) 0.0054(13) 0.0028(12) 0.0088(12)
C19C 0.0224(17) 0.039(2) 0.053(2) -0.0077(18) 0.0027(15) 0.0113(15)
C20C 0.0196(18) 0.058(3) 0.078(3) -0.010(2) 0.0086(18) 0.0135(18)
C21C 0.0210(18) 0.047(2) 0.059(3) -0.004(2) -0.0037(16) 0.0011(16)
C22C 0.0333(19) 0.0294(18) 0.041(2) -0.0004(15) -0.0036(15) 0.0077(15)
C23C 0.0246(16) 0.0282(17) 0.0296(17) 0.0062(13) 0.0031(13) 0.0120(13)
C24C 0.0208(15) 0.0206(15) 0.0245(16) 0.0035(12) 0.0031(12) 0.0078(12)
C25C 0.0215(15) 0.0266(16) 0.0245(16) 0.0049(13) 0.0024(12) 0.0114(12)
C26C 0.0203(15) 0.0348(18) 0.0337(18) 0.0061(14) 0.0050(13) 0.0106(13)
C27C 0.0296(18) 0.037(2) 0.045(2) 0.0156(17) 0.0152(15) 0.0082(15)
C28C 0.044(2) 0.0308(19) 0.042(2) 0.0187(16) 0.0104(16) 0.0160(16)
C29C 0.0280(16) 0.0285(17) 0.0366(19) 0.0121(14) 0.0068(14) 0.0151(14)
C30C 0.0239(15) 0.0222(15) 0.0189(15) -0.0002(12) 0.0000(11) 0.0132(12)
C31C 0.0254(16) 0.0258(16) 0.0278(17) 0.0079(13) 0.0050(12) 0.0128(13)
C32C 0.0238(16) 0.0363(19) 0.0344(19) 0.0048(15) 0.0077(13) 0.0141(14)
C33C 0.0314(18) 0.0364(19) 0.0371(19) 0.0009(15) -0.0005(14) 0.0235(15)
C34C 0.0364(19) 0.0234(17) 0.050(2) 0.0089(15) -0.0001(16) 0.0180(15)
C35C 0.0246(16) 0.0222(16) 0.0395(19) 0.0075(14) 0.0014(13) 0.0107(13)
C36C 0.0267(16) 0.0240(16) 0.0254(16) 0.0074(13) 0.0056(12) 0.0147(13)
C37C 0.0237(16) 0.0251(16) 0.0342(18) 0.0028(14) 0.0054(13) 0.0114(13)
C38C 0.0250(16) 0.0359(19) 0.042(2) 0.0084(16) 0.0114(14) 0.0152(14)
C39C 0.040(2) 0.042(2) 0.037(2) 0.0099(16) 0.0164(15) 0.0276(17)
C40C 0.0415(19) 0.0307(18) 0.0246(17) 0.0038(14) 0.0045(14) 0.0220(15)
C41C 0.0251(15) 0.0245(16) 0.0259(16) 0.0065(13) 0.0018(12) 0.0129(13)
O1D 0.0165(11) 0.0470(15) 0.0420(14) 0.0065(12) 0.0089(10) 0.0102(10)
N1D 0.0164(12) 0.0210(13) 0.0290(14) 0.0038(10) 0.0041(10) 0.0082(10)
C1D 0.0182(15) 0.0310(17) 0.0263(16) 0.0101(13) 0.0054(12) 0.0081(13)
C2D 0.0210(15) 0.0290(16) 0.0262(16) 0.0093(13) 0.0037(12) 0.0131(13)
C3D 0.0192(14) 0.0251(16) 0.0268(16) 0.0048(13) 0.0017(12) 0.0101(12)
C4D 0.0144(14) 0.0265(16) 0.0289(16) 0.0069(13) 0.0054(12) 0.0095(12)
C5D 0.0197(15) 0.0241(16) 0.0305(17) 0.0058(13) 0.0040(12) 0.0115(12)
C6D 0.0180(15) 0.0265(16) 0.0314(17) 0.0102(13) 0.0041(12) 0.0071(12)
C7D 0.0208(15) 0.0222(15) 0.0270(16) 0.0019(12) 0.0030(12) 0.0113(12)
C8D 0.0151(14) 0.0251(16) 0.0323(17) 0.0040(13) 0.0014(12) 0.0093(12)
C9D 0.0213(15) 0.0188(15) 0.0357(18) 0.0073(13) 0.0079(13) 0.0105(12)
C10D 0.0205(15) 0.0247(16) 0.0300(17) 0.0072(13) 0.0071(12) 0.0120(12)
C11D 0.0237(15) 0.0219(15) 0.0281(17) 0.0064(13) 0.0041(12) 0.0111(12)
C12D 0.0194(15) 0.0256(16) 0.0365(18) 0.0124(13) 0.0082(13) 0.0136(12)
C13D 0.0248(16) 0.0231(16) 0.042(2) 0.0085(14) 0.0088(14) 0.0109(13)
C14D 0.0211(16) 0.0276(17) 0.052(2) 0.0129(16) 0.0062(15) 0.0078(13)
C15D 0.0245(16) 0.0352(19) 0.054(2) 0.0223(17) 0.0208(15) 0.0179(14)
C16D 0.0328(18) 0.0356(19) 0.040(2) 0.0133(16) 0.0149(15) 0.0197(15)
C17D 0.0254(16) 0.0293(17) 0.0372(19) 0.0103(14) 0.0075(14) 0.0124(14)
C18D 0.0237(15) 0.0361(18) 0.0270(17) 0.0078(14) 0.0030(12) 0.0185(14)
C19D 0.0348(18) 0.0369(19) 0.0354(19) 0.0093(15) 0.0059(15) 0.0214(15)
C20D 0.055(2) 0.046(2) 0.045(2) 0.0030(18) 0.0021(18) 0.036(2)
C21D 0.059(3) 0.075(3) 0.037(2) 0.004(2) 0.0089(19) 0.055(2)
C22D 0.038(2) 0.069(3) 0.038(2) 0.0140(19) 0.0155(16) 0.037(2)
C23D 0.0282(17) 0.053(2) 0.0311(18) 0.0125(16) 0.0073(14) 0.0245(16)
C24D 0.0179(14) 0.0347(18) 0.0293(17) 0.0031(14) 0.0047(12) 0.0160(13)
C25D 0.0249(16) 0.0375(19) 0.0344(19) 0.0017(15) 0.0025(14) 0.0131(14)
C26D 0.0314(19) 0.053(2) 0.033(2) -0.0043(17) -0.0035(15) 0.0192(17)
C27D 0.042(2) 0.066(3) 0.031(2) 0.0100(18) 0.0038(16) 0.030(2)
C28D 0.037(2) 0.050(2) 0.039(2) 0.0161(17) 0.0137(16) 0.0257(17)
C29D 0.0255(16) 0.0334(18) 0.0321(18) 0.0062(14) 0.0052(13) 0.0160(14)
C30D 0.0160(14) 0.0252(16) 0.0371(18) 0.0081(14) 0.0023(12) 0.0081(12)
C31D 0.0227(16) 0.0279(17) 0.040(2) 0.0058(14) 0.0046(14) 0.0094(13)
C32D 0.0328(19) 0.0348(19) 0.041(2) 0.0004(16) -0.0033(15) 0.0142(15)
C33D 0.036(2) 0.0255(18) 0.053(2) 0.0055(17) -0.0064(17) 0.0049(15)
C34D 0.0242(17) 0.0308(19) 0.055(2) 0.0198(17) -0.0030(15) 0.0017(14)
C35D 0.0239(16) 0.0306(18) 0.0359(19) 0.0105(15) 0.0013(13) 0.0059(13)
C36D 0.0161(14) 0.0299(17) 0.0292(17) 0.0093(13) 0.0061(12) 0.0069(12)
C37D 0.0245(16) 0.0294(17) 0.0319(18) 0.0055(14) 0.0055(13) 0.0067(13)
C38D 0.0252(17) 0.045(2) 0.0321(19) 0.0032(16) 0.0016(14) 0.0044(15)
C39D 0.0198(17) 0.071(3) 0.038(2) 0.0094(19) -0.0025(14) 0.0132(17)
C40D 0.0282(19) 0.072(3) 0.045(2) 0.009(2) 0.0052(16) 0.0295(19)
C41D 0.0239(16) 0.046(2) 0.0341(19) 0.0056(16) 0.0034(14) 0.0194(15)
C100 0.041(2) 0.033(2) 0.062(3) 0.0135(19) 0.0078(19) 0.0105(17)
Cl1 0.0811(8) 0.0364(6) 0.1001(10) 0.0113(6) 0.0089(7) 0.0290(6)
Cl2 0.0389(6) 0.0852(10) 0.1277(13) 0.0368(9) 0.0004(7) 0.0137(6)
Cl3 0.0881(10) 0.0632(8) 0.1223(13) -0.0329(8) -0.0308(9) 0.0429(8)
C101 0.045(3) 0.042(3) 0.034(3) 0.013(2) -0.010(2) 0.009(2)
Cl4 0.0494(7) 0.0460(7) 0.0548(8) 0.0029(6) 0.0196(6) 0.0191(6)
Cl5 0.0461(8) 0.1017(13) 0.0715(11) 0.0463(10) 0.0159(7) 0.0302(8)
Cl6 0.1007(14) 0.0850(13) 0.0795(12) -0.0332(10) -0.0429(11) 0.0626(12)
C102 0.056(4) 0.095(6) 0.083(5) 0.047(5) 0.019(4) 0.029(4)
Cl7 0.0751(11) 0.0919(13) 0.0602(10) 0.0390(9) 0.0280(8) 0.0257(9)
Cl8 0.0872(15) 0.139(2) 0.0786(15) -0.0139(14) 0.0276(12) -0.0099(15)
Cl9 0.165(3) 0.189(3) 0.280(5) 0.178(4) 0.149(3) 0.139(3)
O1W 0.0423(14) 0.0371(14) 0.0410(15) 0.0116(12) 0.0064(11) 0.0137(11)
O2W 0.0394(15) 0.0574(18) 0.0466(17) 0.0103(14) -0.0043(12) 0.0126(13)
O3W 0.0543(18) 0.0563(18) 0.0431(17) 0.0102(14) -0.0001(13) 0.0156(14)
O4W 0.0465(15) 0.0435(15) 0.0444(16) 0.0046(12) 0.0042(12) 0.0199(12)
O5W 0.0444(16) 0.0319(14) 0.076(2) -0.0050(14) 0.0029(14) 0.0184(12)

loop_
_atom_type_symbol
_atom_type_description
_atom_type_scat_dispersion_real
_atom_type_scat_dispersion_imag
_atom_type_scat_source
C C 0.0181 0.0091 'International Tables Vol C Tables 4.2.6.8 and 6.1.1.4'
H H 0.0000 0.0000 'International Tables Vol C Tables 4.2.6.8 and 6.1.1.4'
N N 0.0311 0.0180 'International Tables Vol C Tables 4.2.6.8 and 6.1.1.4'
O O 0.0492 0.0322 'International Tables Vol C Tables 4.2.6.8 and 6.1.1.4'
Cl Cl 0.3639 0.7018 'International Tables Vol C Tables 4.2.6.8 and 6.1.1.4'

loop_
_geom_angle_atom_site_label_1
_geom_angle_atom_site_label_2
_geom_angle_atom_site_label_3
_geom_angle
C11A N1A C7A 120.1(3)
C11A N1A C4A 119.0(3)
C7A N1A C4A 120.7(3)
O1A C1A C2A 123.4(3)
O1A C1A C6A 120.7(3)
C2A C1A C6A 115.9(3)
C3A C2A C1A 120.5(3)
C3A C2A C18A 117.9(3)
C1A C2A C18A 121.6(3)
C4A C3A C2A 121.4(3)
C4A C3A H3A 119.3
C2A C3A H3A 119.3
C3A C4A C5A 120.2(3)
C3A C4A N1A 120.7(3)
C5A C4A N1A 119.1(3)
C6A C5A C4A 120.3(3)
C6A C5A H5A 119.8
C4A C5A H5A 119.8
C5A C6A C1A 121.7(3)
C5A C6A C30A 118.4(3)
C1A C6A C30A 120.0(3)
N1A C7A C8A 119.3(3)
N1A C7A C24A 121.9(3)
C8A C7A C24A 118.8(3)
C7A C8A C9A 122.0(3)
C7A C8A H8A 119.0
C9A C8A H8A 119.0
C10A C9A C8A 116.7(3)
C10A C9A C12A 121.3(3)
C8A C9A C12A 121.9(3)
C11A C10A C9A 121.7(3)
C11A C10A H10A 119.2
C9A C10A H10A 119.2
N1A C11A C10A 120.1(3)
N1A C11A C36A 121.2(3)
C10A C11A C36A 118.6(3)
C13A C12A C17A 119.3(3)
C13A C12A C9A 120.5(3)
C17A C12A C9A 120.2(3)
C14A C13A C12A 120.0(3)
C14A C13A H13A 120.0
C12A C13A H13A 120.0
C15A C14A C13A 120.1(3)
C15A C14A H14A 119.9
C13A C14A H14A 119.9
C14A C15A C16A 120.1(3)
C14A C15A H15A 119.9
C16A C15A H15A 119.9
C17A C16A C15A 120.2(3)
C17A C16A H16A 119.9
C15A C16A H16A 119.9
C16A C17A C12A 120.3(3)
C16A C17A H17A 119.9
C12A C17A H17A 119.9
C19A C18A C23A 117.6(3)
C19A C18A C2A 120.4(3)
C23A C18A C2A 122.0(3)
C20A C19A C18A 121.3(4)
C20A C19A H19A 119.4
C18A C19A H19A 119.4
C21A C20A C19A 120.2(4)
C21A C20A H20A 119.9
C19A C20A H20A 119.9
C22A C21A C20A 119.4(3)
C22A C21A H21A 120.3
C20A C21A H21A 120.3
C21A C22A C23A 120.8(4)
C21A C22A H22A 119.6
C23A C22A H22A 119.6
C22A C23A C18A 120.7(4)
C22A C23A H23A 119.7
C18A C23A H23A 119.7
C25A C24A C29A 119.0(3)
C25A C24A C7A 116.5(3)
C29A C24A C7A 124.4(3)
C24A C25A C26A 120.3(3)
C24A C25A H25A 119.9
C26A C25A H25A 119.9
C27A C26A C25A 120.2(4)
C27A C26A H26A 119.9
C25A C26A H26A 119.9
C26A C27A C28A 119.9(3)
C26A C27A H27A 120.0
C28A C27A H27A 120.0
C29A C28A C27A 120.4(4)
C29A C28A H28A 119.8
C27A C28A H28A 119.8
C28A C29A C24A 120.3(3)
C28A C29A H29A 119.9
C24A C29A H29A 119.9
C31A C30A C35A 118.4(3)
C31A C30A C6A 121.1(3)
C35A C30A C6A 120.6(3)
C30A C31A C32A 121.0(4)
C30A C31A H31A 119.5
C32A C31A H31A 119.5
C33A C32A C31A 120.7(4)
C33A C32A H32A 119.7
C31A C32A H32A 119.7
C32A C33A C34A 119.2(4)
C32A C33A H33A 120.4
C34A C33A H33A 120.4
C33A C34A C35A 120.0(4)
C33A C34A H34A 120.0
C35A C34A H34A 120.0
C30A C35A C34A 120.8(4)
C30A C35A H35A 119.6
C34A C35A H35A 119.6
C37A C36A C41A 120.0(3)
C37A C36A C11A 119.2(3)
C41A C36A C11A 120.3(3)
C36A C37A C38A 119.6(3)
C36A C37A H37A 120.2
C38A C37A H37A 120.2
C39A C38A C37A 120.0(3)
C39A C38A H38A 120.0
C37A C38A H38A 120.0
C40A C39A C38A 120.5(3)
C40A C39A H39A 119.8
C38A C39A H39A 119.8
C39A C40A C41A 119.8(3)
C39A C40A H40A 120.1
C41A C40A H40A 120.1
C36A C41A C40A 120.0(3)
C36A C41A H41A 120.0
C40A C41A H41A 120.0
C7B N1B C11B 120.2(2)
C7B N1B C4B 118.6(2)
C11B N1B C4B 121.0(2)
O1B C1B C2B 120.9(3)
O1B C1B C6B 122.5(3)
C2B C1B C6B 116.6(3)
C3B C2B C1B 121.5(3)
C3B C2B C18B 119.0(3)
C1B C2B C18B 119.5(3)
C2B C3B C4B 119.9(3)
C2B C3B H3B 120.0
C4B C3B H3B 120.0
C5B C4B C3B 121.1(3)
C5B C4B N1B 120.4(3)
C3B C4B N1B 118.4(3)
C4B C5B C6B 121.1(3)
C4B C5B H5B 119.5
C6B C5B H5B 119.5
C5B C6B C1B 119.7(3)
C5B C6B C30B 119.0(3)
C1B C6B C30B 121.3(3)
N1B C7B C8B 119.8(3)
N1B C7B C24B 119.6(3)
C8B C7B C24B 120.5(3)
C7B C8B C9B 121.6(3)
C7B C8B H8B 119.2
C9B C8B H8B 119.2
C8B C9B C10B 116.5(3)
C8B C9B C12B 121.4(3)
C10B C9B C12B 122.1(3)
C11B C10B C9B 121.9(3)
C11B C10B H10B 119.0
C9B C10B H10B 119.0
C10B C11B N1B 119.7(3)
C10B C11B C36B 120.2(3)
N1B C11B C36B 120.0(3)
C13B C12B C17B 118.5(3)
C13B C12B C9B 121.3(3)
C17B C12B C9B 120.1(3)
C14B C13B C12B 120.2(3)
C14B C13B H13B 119.9
C12B C13B H13B 119.9
C15B C14B C13B 120.6(3)
C15B C14B H14B 119.7
C13B C14B H14B 119.7
C14B C15B C16B 120.1(3)
C14B C15B H15B 119.9
C16B C15B H15B 119.9
C17B C16B C15B 119.6(3)
C17B C16B H16B 120.2
C15B C16B H16B 120.2
C16B C17B C12B 121.0(3)
C16B C17B H17B 119.5
C12B C17B H17B 119.5
C23B C18B C19B 118.1(3)
C23B C18B C2B 121.9(3)
C19B C18B C2B 120.0(3)
C20B C19B C18B 120.4(4)
C20B C19B H19B 119.8
C18B C19B H19B 119.8
C21B C20B C19B 120.3(4)
C21B C20B H20B 119.8
C19B C20B H20B 119.8
C22B C21B C20B 119.8(4)
C22B C21B H21B 120.1
C20B C21B H21B 120.1
C21B C22B C23B 120.3(4)
C21B C22B H22B 119.8
C23B C22B H22B 119.8
C22B C23B C18B 121.0(3)
C22B C23B H23B 119.5
C18B C23B H23B 119.5
C25B C24B C29B 119.9(3)
C25B C24B C7B 118.0(3)
C29B C24B C7B 122.0(3)
C24B C25B C26B 120.2(3)
C24B C25B H25B 119.9
C26B C25B H25B 119.9
C27B C26B C25B 119.4(4)
C27B C26B H26B 120.3
C25B C26B H26B 120.3
C26B C27B C28B 120.5(3)
C26B C27B H27B 119.8
C28B C27B H27B 119.8
C29B C28B C27B 120.2(3)
C29B C28B H28B 119.9
C27B C28B H28B 119.9
C28B C29B C24B 119.7(3)
C28B C29B H29B 120.2
C24B C29B H29B 120.2
C31B C30B C35B 117.0(3)
C31B C30B C6B 120.6(3)
C35B C30B C6B 122.4(3)
C32B C31B C30B 121.4(3)
C32B C31B H31B 119.3
C30B C31B H31B 119.3
C33B C32B C31B 120.7(3)
C33B C32B H32B 119.6
C31B C32B H32B 119.6
C32B C33B C34B 119.0(3)
C32B C33B H33B 120.5
C34B C33B H33B 120.5
C33B C34B C35B 120.5(3)
C33B C34B H34B 119.8
C35B C34B H34B 119.8
C34B C35B C30B 121.4(3)
C34B C35B H35B 119.3
C30B C35B H35B 119.3
C37B C36B C41B 119.8(3)
C37B C36B C11B 122.2(3)
C41B C36B C11B 117.8(3)
C36B C37B C38B 119.4(4)
C36B C37B H37B 120.3
C38B C37B H37B 120.3
C39B C38B C37B 120.2(4)
C39B C38B H38B 119.9
C37B C38B H38B 119.9
C40B C39B C38B 120.8(4)
C40B C39B H39B 119.6
C38B C39B H39B 119.6
C39B C40B C41B 120.0(4)
C39B C40B H40B 120.0
C41B C40B H40B 120.0
C40B C41B C36B 119.8(4)
C40B C41B H41B 120.1
C36B C41B H41B 120.1
C7C N1C C11C 120.0(2)
C7C N1C C4C 119.9(2)
C11C N1C C4C 120.1(2)
O1C C1C C6C 121.6(3)
O1C C1C C2C 121.9(3)
C6C C1C C2C 116.5(3)
C3C C2C C1C 120.4(3)
C3C C2C C18C 119.3(3)
C1C C2C C18C 120.2(3)
C2C C3C C4C 120.8(3)
C2C C3C H3C 119.6
C4C C3C H3C 119.6
C5C C4C C3C 120.7(3)
C5C C4C N1C 119.9(3)
C3C C4C N1C 119.4(3)
C4C C5C C6C 120.8(3)
C4C C5C H5C 119.6
C6C C5C H5C 119.6
C5C C6C C1C 120.4(3)
C5C C6C C30C 119.1(3)
C1C C6C C30C 120.5(3)
C8C C7C N1C 120.4(3)
C8C C7C C24C 118.1(3)
N1C C7C C24C 121.5(3)
C7C C8C C9C 121.2(3)
C7C C8C H8C 119.4
C9C C8C H8C 119.4
C10C C9C C8C 116.7(3)
C10C C9C C12C 121.4(3)
C8C C9C C12C 121.8(3)
C11C C10C C9C 122.8(3)
C11C C10C H10C 118.6
C9C C10C H10C 118.6
N1C C11C C10C 118.9(3)
N1C C11C C36C 122.4(3)
C10C C11C C36C 118.7(3)
C13C C12C C17C 118.6(3)
C13C C12C C9C 121.0(3)
C17C C12C C9C 120.4(3)
C14C C13C C12C 120.6(3)
C14C C13C H13C 119.7
C12C C13C H13C 119.7
C13C C14C C15C 119.9(3)
C13C C14C H14C 120.0
C15C C14C H14C 120.0
C16C C15C C14C 120.0(3)
C16C C15C H15C 120.0
C14C C15C H15C 120.0
C15C C16C C17C 120.1(3)
C15C C16C H16C 119.9
C17C C16C H16C 119.9
C16C C17C C12C 120.7(3)
C16C C17C H17C 119.6
C12C C17C H17C 119.6
C23C C18C C19C 117.3(3)
C23C C18C C2C 122.7(3)
C19C C18C C2C 120.0(3)
C20C C19C C18C 120.7(4)
C20C C19C H19C 119.7
C18C C19C H19C 119.7
C21C C20C C19C 120.7(4)
C21C C20C H20C 119.6
C19C C20C H20C 119.6
C22C C21C C20C 119.5(3)
C22C C21C H21C 120.3
C20C C21C H21C 120.3
C21C C22C C23C 120.1(3)
C21C C22C H22C 120.0
C23C C22C H22C 120.0
C22C C23C C18C 121.7(3)
C22C C23C H23C 119.1
C18C C23C H23C 119.1
C25C C24C C29C 119.6(3)
C25C C24C C7C 117.2(3)
C29C C24C C7C 123.0(3)
C24C C25C C26C 120.9(3)
C24C C25C H25C 119.6
C26C C25C H25C 119.6
C27C C26C C25C 119.5(3)
C27C C26C H26C 120.3
C25C C26C H26C 120.3
C28C C27C C26C 120.2(3)
C28C C27C H27C 119.9
C26C C27C H27C 119.9
C27C C28C C29C 120.8(3)
C27C C28C H28C 119.6
C29C C28C H28C 119.6
C28C C29C C24C 119.0(3)
C28C C29C H29C 120.5
C24C C29C H29C 120.5
C35C C30C C31C 116.6(3)
C35C C30C C6C 122.8(3)
C31C C30C C6C 120.6(3)
C32C C31C C30C 121.6(3)
C32C C31C H31C 119.2
C30C C31C H31C 119.2
C31C C32C C33C 120.9(3)
C31C C32C H32C 119.6
C33C C32C H32C 119.6
C34C C33C C32C 118.3(3)
C34C C33C H33C 120.8
C32C C33C H33C 120.8
C35C C34C C33C 121.2(3)
C35C C34C H34C 119.4
C33C C34C H34C 119.4
C34C C35C C30C 121.3(3)
C34C C35C H35C 119.3
C30C C35C H35C 119.3
C41C C36C C37C 119.1(3)
C41C C36C C11C 124.4(3)
C37C C36C C11C 116.3(3)
C38C C37C C36C 120.1(3)
C38C C37C H37C 120.0
C36C C37C H37C 120.0
C37C C38C C39C 120.5(3)
C37C C38C H38C 119.7
C39C C38C H38C 119.7
C40C C39C C38C 119.9(3)
C40C C39C H39C 120.1
C38C C39C H39C 120.1
C39C C40C C41C 120.5(3)
C39C C40C H40C 119.7
C41C C40C H40C 119.7
C40C C41C C36C 119.8(3)
C40C C41C H41C 120.1
C36C C41C H41C 120.1
C7D N1D C11D 120.3(3)
C7D N1D C4D 122.8(3)
C11D N1D C4D 116.9(2)
O1D C1D C6D 121.6(3)
O1D C1D C2D 122.0(3)
C6D C1D C2D 116.4(3)
C3D C2D C1D 120.0(3)
C3D C2D C18D 119.9(3)
C1D C2D C18D 120.0(3)
C4D C3D C2D 120.4(3)
C4D C3D H3D 119.8
C2D C3D H3D 119.8
C5D C4D C3D 120.9(3)
C5D C4D N1D 117.6(3)
C3D C4D N1D 120.9(3)
C6D C5D C4D 120.9(3)
C6D C5D H5D 119.5
C4D C5D H5D 119.5
C5D C6D C1D 120.6(3)
C5D C6D C30D 118.3(3)
C1D C6D C30D 121.1(3)
N1D C7D C8D 118.8(3)
N1D C7D C24D 123.1(3)
C8D C7D C24D 117.9(3)
C9D C8D C7D 122.3(3)
C9D C8D H8D 118.8
C7D C8D H8D 118.8
C8D C9D C10D 117.1(3)
C8D C9D C12D 121.4(3)
C10D C9D C12D 121.5(3)
C11D C10D C9D 121.0(3)
C11D C10D H10D 119.5
C9D C10D H10D 119.5
C10D C11D N1D 120.1(3)
C10D C11D C36D 119.5(3)
N1D C11D C36D 120.3(3)
C17D C12D C13D 119.3(3)
C17D C12D C9D 120.9(3)
C13D C12D C9D 119.7(3)
C14D C13D C12D 120.3(3)
C14D C13D H13D 119.8
C12D C13D H13D 119.8
C13D C14D C15D 119.8(3)
C13D C14D H14D 120.1
C15D C14D H14D 120.1
C16D C15D C14D 120.5(3)
C16D C15D H15D 119.8
C14D C15D H15D 119.8
C15D C16D C17D 119.9(3)
C15D C16D H16D 120.1
C17D C16D H16D 120.1
C16D C17D C12D 120.2(3)
C16D C17D H17D 119.9
C12D C17D H17D 119.9
C19D C18D C23D 117.4(3)
C19D C18D C2D 121.5(3)
C23D C18D C2D 121.1(3)
C20D C19D C18D 121.5(4)
C20D C19D H19D 119.3
C18D C19D H19D 119.3
C21D C20D C19D 120.0(4)
C21D C20D H20D 120.0
C19D C20D H20D 120.0
C22D C21D C20D 119.7(3)
C22D C21D H21D 120.1
C20D C21D H21D 120.1
C21D C22D C23D 120.4(4)
C21D C22D H22D 119.8
C23D C22D H22D 119.8
C22D C23D C18D 121.1(4)
C22D C23D H23D 119.5
C18D C23D H23D 119.5
C25D C24D C29D 118.8(3)
C25D C24D C7D 118.6(3)
C29D C24D C7D 121.8(3)
C26D C25D C24D 120.5(4)
C26D C25D H25D 119.8
C24D C25D H25D 119.8
C27D C26D C25D 120.0(4)
C27D C26D H26D 120.0
C25D C26D H26D 120.0
C28D C27D C26D 120.1(4)
C28D C27D H27D 119.9
C26D C27D H27D 119.9
C27D C28D C29D 120.8(4)
C27D C28D H28D 119.6
C29D C28D H28D 119.6
C28D C29D C24D 119.7(3)
C28D C29D H29D 120.1
C24D C29D H29D 120.1
C31D C30D C35D 118.0(3)
C31D C30D C6D 120.2(3)
C35D C30D C6D 121.7(3)
C32D C31D C30D 121.2(3)
C32D C31D H31D 119.4
C30D C31D H31D 119.4
C33D C32D C31D 119.7(4)
C33D C32D H32D 120.1
C31D C32D H32D 120.1
C32D C33D C34D 120.0(3)
C32D C33D H33D 120.0
C34D C33D H33D 120.0
C33D C34D C35D 120.8(3)
C33D C34D H34D 119.6
C35D C34D H34D 119.6
C34D C35D C30D 120.2(3)
C34D C35D H35D 119.9
C30D C35D H35D 119.9
C37D C36D C41D 119.5(3)
C37D C36D C11D 119.2(3)
C41D C36D C11D 121.0(3)
C38D C37D C36D 119.8(3)
C38D C37D H37D 120.1
C36D C37D H37D 120.1
C39D C38D C37D 120.6(4)
C39D C38D H38D 119.7
C37D C38D H38D 119.7
C38D C39D C40D 119.9(3)
C38D C39D H39D 120.0
C40D C39D H39D 120.0
C41D C40D C39D 120.2(4)
C41D C40D H40D 119.9
C39D C40D H40D 119.9
C40D C41D C36D 120.0(3)
C40D C41D H41D 120.0
C36D C41D H41D 120.0
Cl2 C100 Cl3 110.7(2)
Cl2 C100 Cl1 111.1(2)
Cl3 C100 Cl1 108.2(2)
Cl2 C100 H100 109.0
Cl3 C100 H100 109.0
Cl1 C100 H100 109.0
Cl4 C101 Cl6 110.4(3)
Cl4 C101 Cl5 111.3(3)
Cl6 C101 Cl5 106.4(3)
Cl4 C101 H101 109.6
Cl6 C101 H101 109.6
Cl5 C101 H101 109.6
Cl9 C102 Cl7 111.7(4)
Cl9 C102 Cl8 107.6(4)
Cl7 C102 Cl8 110.3(4)
Cl9 C102 H102 109.1
Cl7 C102 H102 109.1
Cl8 C102 H102 109.1
H1W O1W H2W 101.0
H3W O2W H4W 105.2
H5W O3W H6W 105.2
H7W O4W H8W 94.3
H9W O5W H10W 105.1

loop_
_geom_bond_atom_site_label_1
_geom_bond_atom_site_label_2
_geom_bond_distance
O1A C1A 1.288(4)
N1A C11A 1.373(4)
N1A C7A 1.376(4)
N1A C4A 1.466(4)
C1A C2A 1.435(5)
C1A C6A 1.449(4)
C2A C3A 1.393(4)
C2A C18A 1.488(4)
C3A C4A 1.381(4)
C3A H3A 0.9500
C4A C5A 1.385(4)
C5A C6A 1.380(5)
C5A H5A 0.9500
C6A C30A 1.490(4)
C7A C8A 1.382(4)
C7A C24A 1.493(4)
C8A C9A 1.393(4)
C8A H8A 0.9500
C9A C10A 1.392(4)
C9A C12A 1.474(4)
C10A C11A 1.374(5)
C10A H10A 0.9500
C11A C36A 1.489(4)
C12A C13A 1.395(5)
C12A C17A 1.394(4)
C13A C14A 1.390(5)
C13A H13A 0.9500
C14A C15A 1.382(5)
C14A H14A 0.9500
C15A C16A 1.383(5)
C15A H15A 0.9500
C16A C17A 1.382(5)
C16A H16A 0.9500
C17A H17A 0.9500
C18A C19A 1.397(5)
C18A C23A 1.405(5)
C19A C20A 1.389(5)
C19A H19A 0.9500
C20A C21A 1.386(6)
C20A H20A 0.9500
C21A C22A 1.376(6)
C21A H21A 0.9500
C22A C23A 1.389(5)
C22A H22A 0.9500
C23A H23A 0.9500
C24A C25A 1.388(5)
C24A C29A 1.398(5)
C25A C26A 1.392(5)
C25A H25A 0.9500
C26A C27A 1.377(6)
C26A H26A 0.9500
C27A C28A 1.383(6)
C27A H27A 0.9500
C28A C29A 1.380(5)
C28A H28A 0.9500
C29A H29A 0.9500
C30A C31A 1.382(5)
C30A C35A 1.386(5)
C31A C32A 1.387(6)
C31A H31A 0.9500
C32A C33A 1.379(7)
C32A H32A 0.9500
C33A C34A 1.381(7)
C33A H33A 0.9500
C34A C35A 1.403(6)
C34A H34A 0.9500
C35A H35A 0.9500
C36A C37A 1.386(5)
C36A C41A 1.386(5)
C37A C38A 1.391(5)
C37A H37A 0.9500
C38A C39A 1.384(6)
C38A H38A 0.9500
C39A C40A 1.371(6)
C39A H39A 0.9500
C40A C41A 1.393(5)
C40A H40A 0.9500
C41A H41A 0.9500
O1B C1B 1.280(4)
N1B C7B 1.367(4)
N1B C11B 1.373(4)
N1B C4B 1.465(4)
C1B C2B 1.449(4)
C1B C6B 1.450(4)
C2B C3B 1.378(4)
C2B C18B 1.486(4)
C3B C4B 1.393(4)
C3B H3B 0.9500
C4B C5B 1.379(4)
C5B C6B 1.397(4)
C5B H5B 0.9500
C6B C30B 1.487(4)
C7B C8B 1.382(4)
C7B C24B 1.483(4)
C8B C9B 1.393(4)
C8B H8B 0.9500
C9B C10B 1.397(4)
C9B C12B 1.478(4)
C10B C11B 1.372(4)
C10B H10B 0.9500
C11B C36B 1.487(4)
C12B C13B 1.393(5)
C12B C17B 1.395(5)
C13B C14B 1.380(5)
C13B H13B 0.9500
C14B C15B 1.372(6)
C14B H14B 0.9500
C15B C16B 1.383(5)
C15B H15B 0.9500
C16B C17B 1.379(5)
C16B H16B 0.9500
C17B H17B 0.9500
C18B C23B 1.390(5)
C18B C19B 1.396(5)
C19B C20B 1.388(6)
C19B H19B 0.9500
C20B C21B 1.374(7)
C20B H20B 0.9500
C21B C22B 1.372(6)
C21B H21B 0.9500
C22B C23B 1.379(5)
C22B H22B 0.9500
C23B H23B 0.9500
C24B C25B 1.389(5)
C24B C29B 1.394(5)
C25B C26B 1.390(5)
C25B H25B 0.9500
C26B C27B 1.385(6)
C26B H26B 0.9500
C27B C28B 1.386(5)
C27B H27B 0.9500
C28B C29B 1.382(5)
C28B H28B 0.9500
C29B H29B 0.9500
C30B C31B 1.401(4)
C30B C35B 1.402(4)
C31B C32B 1.394(5)
C31B H31B 0.9500
C32B C33B 1.381(5)
C32B H32B 0.9500
C33B C34B 1.390(5)
C33B H33B 0.9500
C34B C35B 1.394(5)
C34B H34B 0.9500
C35B H35B 0.9500
C36B C37B 1.390(5)
C36B C41B 1.397(5)
C37B C38B 1.392(5)
C37B H37B 0.9500
C38B C39B 1.374(6)
C38B H38B 0.9500
C39B C40B 1.369(6)
C39B H39B 0.9500
C40B C41B 1.385(5)
C40B H40B 0.9500
C41B H41B 0.9500
O1C C1C 1.274(4)
N1C C7C 1.378(4)
N1C C11C 1.380(4)
N1C C4C 1.457(4)
C1C C6C 1.449(4)
C1C C2C 1.454(4)
C2C C3C 1.383(4)
C2C C18C 1.490(4)
C3C C4C 1.390(4)
C3C H3C 0.9500
C4C C5C 1.382(4)
C5C C6C 1.388(4)
C5C H5C 0.9500
C6C C30C 1.480(4)
C7C C8C 1.378(4)
C7C C24C 1.491(4)
C8C C9C 1.400(4)
C8C H8C 0.9500
C9C C10C 1.385(4)
C9C C12C 1.480(4)
C10C C11C 1.382(4)
C10C H10C 0.9500
C11C C36C 1.483(4)
C12C C13C 1.394(4)
C12C C17C 1.401(4)
C13C C14C 1.385(5)
C13C H13C 0.9500
C14C C15C 1.395(5)
C14C H14C 0.9500
C15C C16C 1.376(5)
C15C H15C 0.9500
C16C C17C 1.383(5)
C16C H16C 0.9500
C17C H17C 0.9500
C18C C23C 1.395(5)
C18C C19C 1.398(5)
C19C C20C 1.387(5)
C19C H19C 0.9500
C20C C21C 1.380(6)
C20C H20C 0.9500
C21C C22C 1.373(6)
C21C H21C 0.9500
C22C C23C 1.385(5)
C22C H22C 0.9500
C23C H23C 0.9500
C24C C25C 1.383(4)
C24C C29C 1.401(5)
C25C C26C 1.385(4)
C25C H25C 0.9500
C26C C27C 1.384(5)
C26C H26C 0.9500
C27C C28C 1.379(5)
C27C H27C 0.9500
C28C C29C 1.391(5)
C28C H28C 0.9500
C29C H29C 0.9500
C30C C35C 1.402(4)
C30C C31C 1.406(4)
C31C C32C 1.380(5)
C31C H31C 0.9500
C32C C33C 1.387(5)
C32C H32C 0.9500
C33C C34C 1.382(5)
C33C H33C 0.9500
C34C C35C 1.383(5)
C34C H34C 0.9500
C35C H35C 0.9500
C36C C41C 1.397(5)
C36C C37C 1.403(4)
C37C C38C 1.380(5)
C37C H37C 0.9500
C38C C39C 1.382(5)
C38C H38C 0.9500
C39C C40C 1.382(5)
C39C H39C 0.9500
C40C C41C 1.388(5)
C40C H40C 0.9500
C41C H41C 0.9500
O1D C1D 1.271(4)
N1D C7D 1.370(4)
N1D C11D 1.381(4)
N1D C4D 1.450(4)
C1D C6D 1.442(5)
C1D C2D 1.459(5)
C2D C3D 1.389(4)
C2D C18D 1.482(4)
C3D C4D 1.387(4)
C3D H3D 0.9500
C4D C5D 1.381(4)
C5D C6D 1.379(4)
C5D H5D 0.9500
C6D C30D 1.483(4)
C7D C8D 1.388(4)
C7D C24D 1.481(5)
C8D C9D 1.385(5)
C8D H8D 0.9500
C9D C10D 1.394(5)
C9D C12D 1.473(4)
C10D C11D 1.378(4)
C10D H10D 0.9500
C11D C36D 1.487(4)
C12D C17D 1.392(5)
C12D C13D 1.394(5)
C13D C14D 1.383(5)
C13D H13D 0.9500
C14D C15D 1.387(5)
C14D H14D 0.9500
C15D C16D 1.378(5)
C15D H15D 0.9500
C16D C17D 1.390(5)
C16D H16D 0.9500
C17D H17D 0.9500
C18D C19D 1.399(5)
C18D C23D 1.400(5)
C19D C20D 1.387(5)
C19D H19D 0.9500
C20D C21D 1.383(6)
C20D H20D 0.9500
C21D C22D 1.381(7)
C21D H21D 0.9500
C22D C23D 1.387(5)
C22D H22D 0.9500
C23D H23D 0.9500
C24D C25D 1.393(5)
C24D C29D 1.402(5)
C25D C26D 1.387(6)
C25D H25D 0.9500
C26D C27D 1.384(6)
C26D H26D 0.9500
C27D C28D 1.368(6)
C27D H27D 0.9500
C28D C29D 1.388(5)
C28D H28D 0.9500
C29D H29D 0.9500
C30D C31D 1.398(5)
C30D C35D 1.403(5)
C31D C32D 1.390(5)
C31D H31D 0.9500
C32D C33D 1.378(6)
C32D H32D 0.9500
C33D C34D 1.379(6)
C33D H33D 0.9500
C34D C35D 1.387(5)
C34D H34D 0.9500
C35D H35D 0.9500
C36D C37D 1.393(5)
C36D C41D 1.396(5)
C37D C38D 1.385(5)
C37D H37D 0.9500
C38D C39D 1.372(6)
C38D H38D 0.9500
C39D C40D 1.391(6)
C39D H39D 0.9500
C40D C41D 1.380(5)
C40D H40D 0.9500
C41D H41D 0.9500
C100 Cl2 1.746(4)
C100 Cl3 1.749(4)
C100 Cl1 1.760(4)
C100 H100 1.0000
C101 Cl4 1.741(5)
C101 Cl6 1.756(5)
C101 Cl5 1.779(5)
C101 H101 1.0000
C102 Cl9 1.719(6)
C102 Cl7 1.734(6)
C102 Cl8 1.753(7)
C102 H102 1.0000
O1W H1W 0.8501
O1W H2W 0.8499
O2W H3W 0.8497
O2W H4W 0.8503
O3W H5W 0.8498
O3W H6W 0.8500
O4W H7W 0.8500
O4W H8W 0.8501
O5W H9W 0.8500
O5W H10W 0.8500
